data_7709316
loop_
_publ_author_name
'Laskova, Julia'
'Ananiev, Ivan'
'Kosenko, Irina'
'Serdyukov, Alexander'
'Stogniy, Marina'
'Sivaev, Igor'
'Grin, Mikhail'
'Semioshkin, Andrey'
'Bregadze, Vladimir I.'

_publ_section_title
;
 Nucleophilic addition reactions to nitrilium derivatives
 [B<sub>12</sub>H<sub>11</sub>NCCH<sub>3</sub>]<sup>-</sup> and
 [B<sub>12</sub>H<sub>11</sub>NCCH<sub>2</sub>CH<sub>3</sub>]<sup>-</sup>.
 Synthesis and structures of <i>closo</i>-dodecaborate-based iminols,
 amides and amidines.
;
_journal_issue 8
_journal_name_full 'Dalton transactions (Cambridge, England : 2003)'
_journal_page_first 3051
_journal_page_last 3059
_journal_paper_doi 10.1039/d1dt04174f
_journal_volume 51
_journal_year 2022
_chemical_formula_sum 'C22 H20 B4 F6 N8 O'
_chemical_formula_weight 569.70
_space_group_crystal_system monoclinic
_space_group_IT_number 14
_space_group_name_Hall '-P 2yn'
_space_group_name_H-M_alt 'P 1 21/n 1'
_atom_sites_solution_hydrogens geom
_audit_creation_method SHELXL-2018/3
_audit_update_record
;
2021-06-21 deposited with the CCDC.	2022-01-17 downloaded from the CCDC.
;
_cell_angle_alpha 90
_cell_angle_beta 100.3310(10)
_cell_angle_gamma 90
_cell_formula_units_Z 4
_cell_length_a 8.3897(2)
_cell_length_b 21.0157(6)
_cell_length_c 13.7432(4)
_cell_measurement_reflns_used 9900
_cell_measurement_temperature 193(2)
_cell_measurement_theta_max 53.79
_cell_measurement_theta_min 3.38
_cell_volume 2383.85(11)
_computing_structure_refinement 'SHELXL-2018/3 (Sheldrick, 2018)'
_computing_structure_solution 'SHELXT 2014/5 (Sheldrick, 2014)'
_diffrn_ambient_temperature 193(2)
_diffrn_measured_fraction_theta_full 0.992
_diffrn_measured_fraction_theta_max 0.991
_diffrn_measurement_device_type 'Bruker APEX-II CCD'
_diffrn_measurement_method '\f and \w scans'
_diffrn_radiation_type GaK\a
_diffrn_radiation_wavelength 1.34139
_diffrn_reflns_av_R_equivalents 0.0415
_diffrn_reflns_av_unetI/netI 0.0268
_diffrn_reflns_Laue_measured_fraction_full 0.992
_diffrn_reflns_Laue_measured_fraction_max 0.991
_diffrn_reflns_limit_h_max 8
_diffrn_reflns_limit_h_min -10
_diffrn_reflns_limit_k_max 25
_diffrn_reflns_limit_k_min -25
_diffrn_reflns_limit_l_max 16
_diffrn_reflns_limit_l_min -16
_diffrn_reflns_number 18845
_diffrn_reflns_point_group_measured_fraction_full 0.992
_diffrn_reflns_point_group_measured_fraction_max 0.991
_diffrn_reflns_theta_full 53.594
_diffrn_reflns_theta_max 53.879
_diffrn_reflns_theta_min 3.382
_exptl_absorpt_coefficient_mu 0.730
_exptl_crystal_density_diffrn 1.587
_exptl_crystal_description BLOCK
_exptl_crystal_F_000 1160
_exptl_crystal_size_max 0.120
_exptl_crystal_size_mid 0.110
_exptl_crystal_size_min 0.080
_refine_diff_density_max 0.275
_refine_diff_density_min -0.208
_refine_diff_density_rms 0.041
_refine_ls_extinction_method none
_refine_ls_goodness_of_fit_ref 1.056
_refine_ls_hydrogen_treatment constr
_refine_ls_matrix_type full
_refine_ls_number_parameters 374
_refine_ls_number_reflns 4316
_refine_ls_number_restraints 0
_refine_ls_restrained_S_all 1.056
_refine_ls_R_factor_all 0.0433
_refine_ls_R_factor_gt 0.0363
_refine_ls_shift/su_max 0.001
_refine_ls_shift/su_mean 0.000
_refine_ls_structure_factor_coef Fsqd
_refine_ls_weighting_details 'w=1/[\s^2^(Fo^2^)+(0.0517P)^2^+0.8755P] where P=(Fo^2^+2Fc^2^)/3'
_refine_ls_weighting_scheme calc
_refine_ls_wR_factor_gt 0.0966
_refine_ls_wR_factor_ref 0.1035
_reflns_Friedel_coverage 0.000
_reflns_number_gt 3793
_reflns_number_total 4316
_reflns_threshold_expression 'I > 2\s(I)'
_cod_data_source_file d1dt04174f2.cif
_cod_data_source_block 20200522li_shenzhen_4B_2_0m_a
_cod_depositor_comments 'Adding full bibliography for 7709314--7709317.cif.'
_cod_original_sg_symbol_H-M 'P 21/n'
_cod_database_code 7709316
_shelx_shelxl_version_number 2018/3
_shelx_space_group_comment
;
The symmetry employed for this shelxl refinement is uniquely defined
by the following loop, which should always be used as a source of
symmetry information in preference to the above space-group names.
They are only intended as comments.
;
_shelx_estimated_absorpt_t_min 0.917
_shelx_estimated_absorpt_t_max 0.944

loop_
_space_group_symop_operation_xyz
'x, y, z'
'-x+1/2, y+1/2, -z+1/2'
'-x, -y, -z'
'x-1/2, -y-1/2, z-1/2'

loop_
_atom_site_label
_atom_site_type_symbol
_atom_site_fract_x
_atom_site_fract_y
_atom_site_fract_z
_atom_site_U_iso_or_equiv
_atom_site_adp_type
_atom_site_occupancy
_atom_site_site_symmetry_order
_atom_site_calc_flag
_atom_site_refinement_flags_posn
_atom_site_refinement_flags_adp
_atom_site_refinement_flags_occupancy
_atom_site_disorder_assembly
_atom_site_disorder_group
B4 B 0.4181(2) 0.52167(9) 0.25390(14) 0.0314(4) Uani 1 1 d . . . . .
B3 B 0.5407(2) 0.60323(9) 0.15858(14) 0.0319(4) Uani 1 1 d . . . . .
B1 B 0.0625(2) 0.59571(9) 0.37180(15) 0.0324(4) Uani 1 1 d . . . . .
B2 B 0.4883(2) 0.78383(9) 0.23832(16) 0.0342(4) Uani 1 1 d . . . . .
C1 C 0.12564(19) 0.71836(8) 0.35007(12) 0.0307(3) Uani 1 1 d . . . . .
C2 C -0.0059(2) 0.73811(9) 0.39107(14) 0.0369(4) Uani 1 1 d . . . . .
H2 H -0.078058 0.707671 0.410269 0.044 Uiso 1 1 calc R U . . .
C3 C -0.0310(2) 0.80217(9) 0.40368(14) 0.0396(4) Uani 1 1 d . . . . .
H3 H -0.120375 0.815815 0.432090 0.047 Uiso 1 1 calc R U . . .
C4 C 0.0736(2) 0.84702(8) 0.37514(14) 0.0388(4) Uani 1 1 d . . . . .
H4 H 0.055323 0.891042 0.384392 0.047 Uiso 1 1 calc R U . . .
C5 C 0.2039(2) 0.82798(8) 0.33347(14) 0.0361(4) Uani 1 1 d . . . . .
H5 H 0.274831 0.858681 0.313705 0.043 Uiso 1 1 calc R U . . .
C6 C 0.23017(18) 0.76335(8) 0.32071(12) 0.0301(3) Uani 1 1 d . . . . .
C7 C 0.28228(18) 0.63294(8) 0.29756(12) 0.0288(3) Uani 1 1 d . . . . .
C8 C 0.38351(18) 0.68011(7) 0.26036(12) 0.0283(3) Uani 1 1 d . . . . .
C9 C 0.71022(19) 0.72730(8) 0.15849(12) 0.0328(4) Uani 1 1 d . . . . .
H9 H 0.761409 0.767076 0.152528 0.039 Uiso 1 1 calc R U . . .
C10 C 0.7786(2) 0.67431(8) 0.12528(13) 0.0323(4) Uani 1 1 d . . . . .
C11 C 0.9242(2) 0.66741(9) 0.08638(13) 0.0373(4) Uani 1 1 d . . . . .
C12 C 0.9349(2) 0.60393(9) 0.06529(14) 0.0419(4) Uani 1 1 d . . . . .
H12 H 1.020693 0.584366 0.039623 0.050 Uiso 1 1 calc R U . . .
C13 C 0.7982(2) 0.57257(9) 0.08788(13) 0.0381(4) Uani 1 1 d . . . . .
C14 C 0.7556(3) 0.50439(9) 0.07032(16) 0.0470(5) Uani 1 1 d . . . . .
H14A H 0.653113 0.495446 0.092378 0.071 Uiso 1 1 calc R U . . .
H14B H 0.841481 0.477768 0.107439 0.071 Uiso 1 1 calc R U . . .
H14C H 0.744216 0.494998 -0.000437 0.071 Uiso 1 1 calc R U . . .
C15 C 1.0362(2) 0.71926(9) 0.06889(15) 0.0426(4) Uani 1 1 d . . . . .
H15A H 1.144090 0.701505 0.068461 0.064 Uiso 1 1 calc R U . . .
H15B H 1.042903 0.751012 0.121690 0.064 Uiso 1 1 calc R U . . .
H15C H 0.995488 0.739446 0.004983 0.064 Uiso 1 1 calc R U . . .
C16 C 0.22036(19) 0.48987(8) 0.39882(13) 0.0330(4) Uani 1 1 d . . . . .
H16 H 0.143929 0.473633 0.435788 0.040 Uiso 1 1 calc R U . . .
C17 C 0.35930(19) 0.45501(8) 0.39815(13) 0.0319(4) Uani 1 1 d . . . . .
C18 C 0.4223(2) 0.40266(8) 0.45706(13) 0.0325(4) Uani 1 1 d . . . . .
C19 C 0.3387(2) 0.37010(9) 0.53114(14) 0.0373(4) Uani 1 1 d . . . . .
H19A H 0.397393 0.331050 0.554258 0.056 Uiso 1 1 calc R U . . .
H19B H 0.227485 0.359432 0.500109 0.056 Uiso 1 1 calc R U . . .
H19C H 0.336760 0.398536 0.587419 0.056 Uiso 1 1 calc R U . . .
C20 C 0.5713(2) 0.39084(8) 0.43388(13) 0.0346(4) Uani 1 1 d . . . . .
H20 H 0.644228 0.358540 0.462399 0.041 Uiso 1 1 calc R U . . .
C21 C 0.59919(19) 0.43442(8) 0.36074(13) 0.0321(4) Uani 1 1 d . . . . .
C22 C 0.7436(2) 0.43729(9) 0.31139(14) 0.0376(4) Uani 1 1 d . . . . .
H22A H 0.716729 0.418219 0.245408 0.056 Uiso 1 1 calc R U . . .
H22B H 0.833360 0.413762 0.350950 0.056 Uiso 1 1 calc R U . . .
H22C H 0.775538 0.481771 0.305398 0.056 Uiso 1 1 calc R U . . .
F1 F 0.42190(13) 0.82441(5) 0.16441(9) 0.0508(3) Uani 1 1 d . . . . .
F2 F 0.58526(12) 0.81585(5) 0.31310(9) 0.0489(3) Uani 1 1 d . . . . .
F3 F -0.08725(11) 0.58963(5) 0.31484(8) 0.0408(3) Uani 1 1 d . . . . .
F4 F 0.05173(12) 0.59725(5) 0.47057(8) 0.0404(3) Uani 1 1 d . . . . .
F5 F 0.41634(12) 0.59955(5) 0.07664(7) 0.0406(3) Uani 1 1 d . . . . .
F6 F 0.31215(12) 0.49022(5) 0.17930(8) 0.0399(2) Uani 1 1 d . . . . .
N1 N 0.35883(15) 0.74184(6) 0.27701(10) 0.0297(3) Uani 1 1 d . . . . .
N2 N 0.15811(15) 0.65386(6) 0.33840(10) 0.0303(3) Uani 1 1 d . . . . .
N3 N 0.18591(16) 0.54465(6) 0.35129(11) 0.0327(3) Uani 1 1 d . . . . .
N4 N 0.47120(16) 0.47357(6) 0.33958(10) 0.0310(3) Uani 1 1 d . . . . .
N5 N 0.30345(15) 0.57042(7) 0.30139(10) 0.0309(3) Uani 1 1 d . . . . .
N6 N 0.50659(16) 0.66853(6) 0.21390(10) 0.0309(3) Uani 1 1 d . . . . .
N7 N 0.57733(16) 0.72712(6) 0.19848(11) 0.0328(3) Uani 1 1 d . . . . .
N8 N 0.70488(17) 0.61478(7) 0.12511(10) 0.0327(3) Uani 1 1 d . . . . .
O1 O 0.54781(13) 0.55306(5) 0.22582(9) 0.0333(3) Uani 1 1 d . . . . .

loop_
_atom_site_aniso_label
_atom_site_aniso_U_11
_atom_site_aniso_U_22
_atom_site_aniso_U_33
_atom_site_aniso_U_23
_atom_site_aniso_U_13
_atom_site_aniso_U_12
B4 0.0355(9) 0.0262(9) 0.0348(10) 0.0002(7) 0.0131(8) -0.0006(7)
B3 0.0366(9) 0.0296(9) 0.0313(10) 0.0004(7) 0.0112(8) -0.0017(7)
B1 0.0297(9) 0.0311(9) 0.0379(10) 0.0036(8) 0.0101(8) -0.0002(7)
B2 0.0329(9) 0.0295(9) 0.0427(11) 0.0031(8) 0.0131(8) -0.0009(7)
C1 0.0297(8) 0.0298(8) 0.0325(8) -0.0004(6) 0.0058(6) 0.0008(6)
C2 0.0318(8) 0.0367(9) 0.0444(10) -0.0009(8) 0.0128(7) -0.0019(7)
C3 0.0342(8) 0.0404(10) 0.0459(10) -0.0041(8) 0.0119(8) 0.0060(7)
C4 0.0394(9) 0.0311(9) 0.0466(11) -0.0036(8) 0.0096(8) 0.0048(7)
C5 0.0368(9) 0.0296(8) 0.0431(10) 0.0003(7) 0.0099(7) -0.0002(7)
C6 0.0271(7) 0.0322(8) 0.0311(8) -0.0001(7) 0.0051(6) 0.0010(6)
C7 0.0279(7) 0.0290(8) 0.0306(8) 0.0010(6) 0.0081(6) -0.0002(6)
C8 0.0286(7) 0.0280(8) 0.0289(8) 0.0019(6) 0.0072(6) -0.0002(6)
C9 0.0331(8) 0.0337(9) 0.0333(9) 0.0033(7) 0.0108(7) -0.0046(7)
C10 0.0339(8) 0.0339(8) 0.0315(8) 0.0018(7) 0.0119(7) -0.0033(7)
C11 0.0362(9) 0.0444(10) 0.0341(9) 0.0012(8) 0.0140(7) -0.0010(7)
C12 0.0429(10) 0.0464(10) 0.0424(10) -0.0009(8) 0.0239(8) 0.0032(8)
C13 0.0452(9) 0.0394(9) 0.0331(9) -0.0016(7) 0.0162(7) 0.0021(8)
C14 0.0595(11) 0.0398(10) 0.0479(11) -0.0074(9) 0.0262(9) -0.0016(9)
C15 0.0370(9) 0.0499(11) 0.0443(10) -0.0008(9) 0.0165(8) -0.0067(8)
C16 0.0326(8) 0.0297(8) 0.0386(9) 0.0018(7) 0.0116(7) -0.0033(6)
C17 0.0337(8) 0.0288(8) 0.0359(9) 0.0014(7) 0.0133(7) -0.0030(6)
C18 0.0367(8) 0.0275(8) 0.0340(9) -0.0004(7) 0.0082(7) -0.0020(6)
C19 0.0381(9) 0.0365(9) 0.0399(10) 0.0079(7) 0.0140(8) -0.0004(7)
C20 0.0364(8) 0.0294(8) 0.0386(9) 0.0027(7) 0.0086(7) 0.0006(7)
C21 0.0325(8) 0.0279(8) 0.0370(9) -0.0016(7) 0.0088(7) -0.0009(6)
C22 0.0363(9) 0.0363(9) 0.0433(10) 0.0035(8) 0.0152(8) 0.0029(7)
F1 0.0548(6) 0.0417(6) 0.0604(7) 0.0211(5) 0.0223(6) 0.0104(5)
F2 0.0397(5) 0.0449(6) 0.0643(8) -0.0157(5) 0.0151(5) -0.0110(5)
F3 0.0301(5) 0.0413(6) 0.0507(6) 0.0031(5) 0.0061(4) -0.0036(4)
F4 0.0389(5) 0.0463(6) 0.0396(6) 0.0059(4) 0.0167(4) 0.0049(4)
F5 0.0422(5) 0.0435(6) 0.0358(6) 0.0017(4) 0.0066(4) -0.0071(4)
F6 0.0473(6) 0.0342(5) 0.0383(6) -0.0030(4) 0.0080(4) -0.0043(4)
N1 0.0292(7) 0.0276(7) 0.0336(7) 0.0009(6) 0.0090(6) 0.0010(5)
N2 0.0273(6) 0.0293(7) 0.0361(8) 0.0005(6) 0.0108(6) -0.0001(5)
N3 0.0307(7) 0.0304(7) 0.0406(8) 0.0038(6) 0.0159(6) -0.0021(6)
N4 0.0321(7) 0.0275(7) 0.0361(8) 0.0012(6) 0.0130(6) -0.0012(5)
N5 0.0305(7) 0.0285(7) 0.0365(8) 0.0034(6) 0.0139(6) -0.0019(5)
N6 0.0327(7) 0.0266(7) 0.0361(8) 0.0030(6) 0.0135(6) -0.0026(5)
N7 0.0340(7) 0.0276(7) 0.0393(8) 0.0035(6) 0.0137(6) -0.0041(5)
N8 0.0372(7) 0.0320(7) 0.0319(7) -0.0001(6) 0.0138(6) -0.0015(6)
O1 0.0360(6) 0.0298(6) 0.0375(7) 0.0033(5) 0.0161(5) 0.0019(5)

loop_
_atom_type_symbol
_atom_type_description
_atom_type_scat_dispersion_real
_atom_type_scat_dispersion_imag
_atom_type_scat_source
C C 0.0137 0.0067 'International Tables Vol C Tables 4.2.6.8 and 6.1.1.4'
H H 0.0000 0.0000 'International Tables Vol C Tables 4.2.6.8 and 6.1.1.4'
B B 0.0070 0.0029 'International Tables Vol C Tables 4.2.6.8 and 6.1.1.4'
F F 0.0583 0.0400 'International Tables Vol C Tables 4.2.6.8 and 6.1.1.4'
N N 0.0241 0.0134 'International Tables Vol C Tables 4.2.6.8 and 6.1.1.4'
O O 0.0389 0.0241 'International Tables Vol C Tables 4.2.6.8 and 6.1.1.4'

loop_
_geom_angle_atom_site_label_1
_geom_angle_atom_site_label_2
_geom_angle_atom_site_label_3
_geom_angle
_geom_angle_site_symmetry_1
_geom_angle_site_symmetry_3
_geom_angle_publ_flag
O1 B4 F6 116.69(15) . . ?
O1 B4 N4 112.83(14) . . ?
F6 B4 N4 107.83(13) . . ?
O1 B4 N5 111.34(13) . . ?
F6 B4 N5 104.42(13) . . ?
N4 B4 N5 102.47(13) . . ?
F5 B3 O1 115.48(15) . . ?
F5 B3 N8 110.23(14) . . ?
O1 B3 N8 112.34(14) . . ?
F5 B3 N6 104.90(13) . . ?
O1 B3 N6 108.64(14) . . ?
N8 B3 N6 104.37(13) . . ?
F3 B1 F4 110.61(14) . . ?
F3 B1 N3 114.05(15) . . ?
F4 B1 N3 111.05(14) . . ?
F3 B1 N2 111.78(14) . . ?
F4 B1 N2 113.33(15) . . ?
N3 B1 N2 95.29(12) . . ?
F1 B2 F2 111.08(15) . . ?
F1 B2 N7 111.95(15) . . ?
F2 B2 N7 112.52(14) . . ?
F1 B2 N1 112.89(14) . . ?
F2 B2 N1 112.18(15) . . ?
N7 B2 N1 95.39(12) . . ?
C2 C1 C6 120.02(15) . . ?
C2 C1 N2 121.44(15) . . ?
C6 C1 N2 118.54(14) . . ?
C3 C2 C1 119.53(16) . . ?
C3 C2 H2 120.2 . . ?
C1 C2 H2 120.2 . . ?
C2 C3 C4 120.54(16) . . ?
C2 C3 H3 119.7 . . ?
C4 C3 H3 119.7 . . ?
C5 C4 C3 120.44(16) . . ?
C5 C4 H4 119.8 . . ?
C3 C4 H4 119.8 . . ?
C4 C5 C6 119.35(16) . . ?
C4 C5 H5 120.3 . . ?
C6 C5 H5 120.3 . . ?
C5 C6 C1 120.12(15) . . ?
C5 C6 N1 121.37(15) . . ?
C1 C6 N1 118.50(14) . . ?
N5 C7 N2 114.60(14) . . ?
N5 C7 C8 127.32(14) . . ?
N2 C7 C8 117.96(14) . . ?
N6 C8 N1 114.59(14) . . ?
N6 C8 C7 126.56(14) . . ?
N1 C8 C7 118.77(14) . . ?
N7 C9 C10 124.69(15) . . ?
N7 C9 H9 117.7 . . ?
C10 C9 H9 117.7 . . ?
C9 C10 N8 121.18(14) . . ?
C9 C10 C11 130.30(16) . . ?
N8 C10 C11 108.51(15) . . ?
C12 C11 C10 105.74(15) . . ?
C12 C11 C15 127.70(16) . . ?
C10 C11 C15 126.52(17) . . ?
C11 C12 C13 108.80(15) . . ?
C11 C12 H12 125.6 . . ?
C13 C12 H12 125.6 . . ?
N8 C13 C12 109.21(16) . . ?
N8 C13 C14 124.00(16) . . ?
C12 C13 C14 126.74(16) . . ?
C13 C14 H14A 109.5 . . ?
C13 C14 H14B 109.5 . . ?
H14A C14 H14B 109.5 . . ?
C13 C14 H14C 109.5 . . ?
H14A C14 H14C 109.5 . . ?
H14B C14 H14C 109.5 . . ?
C11 C15 H15A 109.5 . . ?
C11 C15 H15B 109.5 . . ?
H15A C15 H15B 109.5 . . ?
C11 C15 H15C 109.5 . . ?
H15A C15 H15C 109.5 . . ?
H15B C15 H15C 109.5 . . ?
N3 C16 C17 124.51(15) . . ?
N3 C16 H16 117.7 . . ?
C17 C16 H16 117.7 . . ?
C16 C17 N4 120.80(15) . . ?
C16 C17 C18 129.83(15) . . ?
N4 C17 C18 109.08(14) . . ?
C20 C18 C17 105.77(14) . . ?
C20 C18 C19 129.28(16) . . ?
C17 C18 C19 124.92(15) . . ?
C18 C19 H19A 109.5 . . ?
C18 C19 H19B 109.5 . . ?
H19A C19 H19B 109.5 . . ?
C18 C19 H19C 109.5 . . ?
H19A C19 H19C 109.5 . . ?
H19B C19 H19C 109.5 . . ?
C18 C20 C21 108.88(15) . . ?
C18 C20 H20 125.6 . . ?
C21 C20 H20 125.6 . . ?
N4 C21 C20 108.91(14) . . ?
N4 C21 C22 124.05(15) . . ?
C20 C21 C22 127.03(15) . . ?
C21 C22 H22A 109.5 . . ?
C21 C22 H22B 109.5 . . ?
H22A C22 H22B 109.5 . . ?
C21 C22 H22C 109.5 . . ?
H22A C22 H22C 109.5 . . ?
H22B C22 H22C 109.5 . . ?
C8 N1 C6 122.70(13) . . ?
C8 N1 B2 110.48(13) . . ?
C6 N1 B2 126.80(13) . . ?
C7 N2 C1 123.18(13) . . ?
C7 N2 B1 109.99(13) . . ?
C1 N2 B1 126.82(13) . . ?
C16 N3 N5 117.59(13) . . ?
C16 N3 B1 127.08(14) . . ?
N5 N3 B1 111.80(12) . . ?
C21 N4 C17 107.35(14) . . ?
C21 N4 B4 132.18(14) . . ?
C17 N4 B4 119.13(13) . . ?
C7 N5 N3 107.48(12) . . ?
C7 N5 B4 134.07(13) . . ?
N3 N5 B4 118.15(12) . . ?
C8 N6 N7 107.37(13) . . ?
C8 N6 B3 126.73(13) . . ?
N7 N6 B3 124.01(12) . . ?
C9 N7 N6 118.38(14) . . ?
C9 N7 B2 129.36(14) . . ?
N6 N7 B2 112.15(12) . . ?
C13 N8 C10 107.70(14) . . ?
C13 N8 B3 128.32(15) . . ?
C10 N8 B3 123.92(13) . . ?
B4 O1 B3 126.97(14) . . ?

loop_
_geom_bond_atom_site_label_1
_geom_bond_atom_site_label_2
_geom_bond_distance
_geom_bond_site_symmetry_2
_geom_bond_publ_flag
B4 O1 1.385(2) . ?
B4 F6 1.397(2) . ?
B4 N4 1.555(2) . ?
B4 N5 1.621(2) . ?
B3 F5 1.393(2) . ?
B3 O1 1.396(2) . ?
B3 N8 1.548(2) . ?
B3 N6 1.619(2) . ?
B1 F3 1.362(2) . ?
B1 F4 1.377(2) . ?
B1 N3 1.552(2) . ?
B1 N2 1.575(2) . ?
B2 F1 1.366(2) . ?
B2 F2 1.368(2) . ?
B2 N7 1.557(2) . ?
B2 N1 1.565(2) . ?
C1 C2 1.389(2) . ?
C1 C6 1.397(2) . ?
C1 N2 1.398(2) . ?
C2 C3 1.378(3) . ?
C2 H2 0.9500 . ?
C3 C4 1.391(3) . ?
C3 H3 0.9500 . ?
C4 C5 1.381(2) . ?
C4 H4 0.9500 . ?
C5 C6 1.392(2) . ?
C5 H5 0.9500 . ?
C6 N1 1.401(2) . ?
C7 N5 1.326(2) . ?
C7 N2 1.3429(19) . ?
C7 C8 1.456(2) . ?
C8 N6 1.330(2) . ?
C8 N1 1.340(2) . ?
C9 N7 1.328(2) . ?
C9 C10 1.368(2) . ?
C9 H9 0.9500 . ?
C10 N8 1.396(2) . ?
C10 C11 1.425(2) . ?
C11 C12 1.372(3) . ?
C11 C15 1.486(2) . ?
C12 C13 1.405(2) . ?
C12 H12 0.9500 . ?
C13 N8 1.343(2) . ?
C13 C14 1.486(3) . ?
C14 H14A 0.9800 . ?
C14 H14B 0.9800 . ?
C14 H14C 0.9800 . ?
C15 H15A 0.9800 . ?
C15 H15B 0.9800 . ?
C15 H15C 0.9800 . ?
C16 N3 1.330(2) . ?
C16 C17 1.378(2) . ?
C16 H16 0.9500 . ?
C17 N4 1.397(2) . ?
C17 C18 1.411(2) . ?
C18 C20 1.368(2) . ?
C18 C19 1.501(2) . ?
C19 H19A 0.9800 . ?
C19 H19B 0.9800 . ?
C19 H19C 0.9800 . ?
C20 C21 1.410(2) . ?
C20 H20 0.9500 . ?
C21 N4 1.343(2) . ?
C21 C22 1.492(2) . ?
C22 H22A 0.9800 . ?
C22 H22B 0.9800 . ?
C22 H22C 0.9800 . ?
N3 N5 1.4067(17) . ?
N6 N7 1.3994(18) . ?
